data_7031164
loop_
_publ_author_name
'Park, Gyungse'
'Przyborowska, Ann M.'
'Ye, Neng'
'Tsoupas, Nicole M.'
'Bauer, Cary B.'
'Broker, Grant A.'
'Rogers, Robin D.'
'Brechbiel, Martin W.'
'Planalp, Roy P.'

_publ_section_title
;
 Steric effects caused by N-alkylation of the tripodal chelator
 N,N&#x2032;,N&#x2033;-tris(2-pyridylmethyl)-cis,cis-1,3,5-triaminocyclohexane
 (tachpyr): structural and electronic properties of the Mn(ii), Co(ii),
 Ni(ii), Cu(ii) and Zn(ii) complexes
;
_journal_issue 3
_journal_name_full 'Dalton Transactions'
_journal_page_first 318
_journal_paper_doi 10.1039/b209228j
_journal_year 2003
_chemical_formula_structural 'RP34 (P323-014)'
_chemical_formula_sum 'C27 H36 Cl2 Cu N6 O8'
_chemical_formula_weight 707.06
_chemical_name_systematic
; 
? 
;
_space_group_IT_number 4
_symmetry_cell_setting monoclinic
_symmetry_space_group_name_Hall 'P 2yb'
_symmetry_space_group_name_H-M 'P 1 21 1'
_atom_sites_solution_hydrogens geom
_atom_sites_solution_primary direct
_atom_sites_solution_secondary difmap
_audit_creation_method SHELXL
_cell_angle_alpha 90.00
_cell_angle_beta 109.868(1)
_cell_angle_gamma 90.00
_cell_formula_units_Z 2
_cell_length_a 9.4286(3)
_cell_length_b 17.1595(5)
_cell_length_c 9.6558(3)
_cell_measurement_reflns_used 6177
_cell_measurement_temperature 173(2)
_cell_volume 1469.23(8)
_computing_cell_refinement 'Siemens XSCANS'
_computing_data_collection 'Siemens XSCANS'
_computing_data_reduction 'Siemens SHELXTL'
_computing_molecular_graphics 'Siemens SHELXTL'
_computing_publication_material 'Siemens SHELXTL'
_computing_structure_refinement 'SHELXL-93 (Sheldrick, 1993)'
_computing_structure_solution 'SHELXS-86 (Sheldrick, 1990)'
_diffrn_ambient_temperature 173(2)
_diffrn_measurement_device 'CCD area detector'
_diffrn_measurement_method 'phi and omega scans'
_diffrn_radiation_monochromator graphite
_diffrn_radiation_source 'fine-focus sealed tube'
_diffrn_radiation_type MoK\a
_diffrn_radiation_wavelength 0.71073
_diffrn_reflns_av_R_equivalents 0.0285
_diffrn_reflns_av_sigmaI/netI 0.0626
_diffrn_reflns_limit_h_max 12
_diffrn_reflns_limit_h_min -9
_diffrn_reflns_limit_k_max 22
_diffrn_reflns_limit_k_min -18
_diffrn_reflns_limit_l_max 9
_diffrn_reflns_limit_l_min -12
_diffrn_reflns_number 9397
_diffrn_reflns_theta_max 27.90
_diffrn_reflns_theta_min 2.24
_exptl_absorpt_coefficient_mu 0.986
_exptl_absorpt_correction_T_max 0.97
_exptl_absorpt_correction_T_min 0.75
_exptl_absorpt_correction_type SADABS
_exptl_crystal_colour 'light blue'
_exptl_crystal_density_diffrn 1.598
_exptl_crystal_description fragment
_exptl_crystal_F_000 734
_exptl_crystal_size_max 0.37
_exptl_crystal_size_mid 0.30
_exptl_crystal_size_min 0.25
_refine_diff_density_max 1.291
_refine_diff_density_min -0.535
_refine_diff_density_rms 0.091
_refine_ls_abs_structure_details 'Flack H D (1983), Acta Cryst. A39, 876-881'
_refine_ls_abs_structure_Flack 0.05(2)
_refine_ls_extinction_coef 0.0050(13)
_refine_ls_extinction_expression Fc^*^=kFc[1+0.001xFc^2^\l^3^/sin(2\q)]^-1/4^
_refine_ls_extinction_method SHELXL
_refine_ls_goodness_of_fit_all 1.039
_refine_ls_goodness_of_fit_obs 1.084
_refine_ls_hydrogen_treatment calc
_refine_ls_matrix_type full
_refine_ls_number_parameters 409
_refine_ls_number_reflns 5516
_refine_ls_number_restraints 1
_refine_ls_restrained_S_all 1.092
_refine_ls_restrained_S_obs 1.084
_refine_ls_R_factor_all 0.0561
_refine_ls_R_factor_obs 0.0473
_refine_ls_shift/esd_max 0.012
_refine_ls_shift/esd_mean 0.001
_refine_ls_structure_factor_coef Fsqd
_refine_ls_weighting_details 'w=1/[\s^2^(Fo^2^)+(0.0701P)^2^+ 0.5233P] where P=(Fo^2^+2Fc^2^)/3'
_refine_ls_weighting_scheme calc
_refine_ls_wR_factor_all 0.1287
_refine_ls_wR_factor_obs 0.1189
_reflns_number_observed 4816
_reflns_number_total 5523
_reflns_observed_criterion >2sigma(I)
_cod_data_source_file b209228j.txt
_cod_data_source_block rp34
_cod_depositor_comments
;
The following automatic conversions were performed:

'_symmetry_cell_setting' value 'Monoclinic' changed to 'monoclinic'
according to
/usr/data/users/saulius/automatic-downloads/retrospective/RSC/lib/dictionaries/cif_core.dic
dictionary named 'cif_core.dic' version 2.4.2 from 2011-04-26.

Automatic conversion script
Id: cif_fix_values 2281 2013-09-26 08:29:07Z andrius 

The following automatic conversions were performed:

'_refine_ls_weighting_scheme' value 'calc
w=1/[\s^2^(Fo^2^)+(0.0701P)^2^+ 0.5233P] where P=(Fo^2^+2Fc^2^)/3'
was changed to 'calc'. New tag '_refine_ls_weighting_details' was
created. The value of the new tag was set to
'w=1/[\s^2^(Fo^2^)+(0.0701P)^2^+ 0.5233P] where P=(Fo^2^+2Fc^2^)/3'.

Automatic conversion script
Id: cif_fix_values 3143 2015-03-26 13:38:13Z robertas 
;
_cod_original_sg_symbol_H-M P2(1)
_cod_database_code 7031164

loop_
_symmetry_equiv_pos_as_xyz
'x, y, z'
'-x, y+1/2, -z'

loop_
_atom_site_aniso_label
_atom_site_aniso_U_11
_atom_site_aniso_U_22
_atom_site_aniso_U_33
_atom_site_aniso_U_23
_atom_site_aniso_U_13
_atom_site_aniso_U_12
Cu 0.0197(3) 0.0199(3) 0.0187(2) 0.0031(2) 0.0074(2) 0.0025(2)
Cl1 0.0240(6) 0.0204(5) 0.0224(5) 0.0000(4) 0.0078(4) 0.0013(4)
Cl2 0.0264(6) 0.0184(5) 0.0321(6) 0.0010(4) 0.0099(5) -0.0011(4)
O1 0.056(3) 0.042(3) 0.040(2) 0.013(2) 0.019(2) 0.029(2)
O2 0.033(2) 0.072(3) 0.028(2) -0.007(2) 0.003(2) -0.005(2)
O3 0.047(2) 0.026(2) 0.058(2) -0.006(2) 0.029(2) -0.009(2)
O4 0.040(2) 0.036(2) 0.042(2) 0.000(2) 0.023(2) -0.002(2)
O5 0.045(3) 0.253(10) 0.046(3) -0.070(5) 0.005(2) 0.035(4)
O6 0.122(5) 0.100(5) 0.175(7) 0.093(5) 0.132(6) 0.060(4)
O7 0.127(6) 0.044(4) 0.175(7) -0.046(4) 0.088(5) -0.038(4)
O8 0.064(3) 0.051(3) 0.110(4) 0.034(3) 0.057(3) 0.025(3)
N1 0.023(2) 0.021(2) 0.023(2) 0.000(2) 0.004(2) 0.000(2)
N2 0.022(2) 0.020(2) 0.023(2) 0.0004(14) 0.009(2) -0.0002(15)
N3 0.022(2) 0.023(2) 0.025(2) -0.001(2) 0.009(2) 0.007(2)
N4 0.020(2) 0.026(2) 0.020(2) -0.002(2) 0.007(2) -0.002(2)
N5 0.024(2) 0.022(2) 0.026(2) -0.001(2) 0.005(2) 0.002(2)
N6 0.019(2) 0.024(2) 0.021(2) 0.0019(15) 0.011(2) 0.0002(15)
C1 0.026(2) 0.026(3) 0.033(3) 0.004(2) 0.014(2) -0.003(2)
C2 0.023(2) 0.029(3) 0.029(2) 0.003(2) 0.016(2) 0.000(2)
C3 0.026(2) 0.029(3) 0.023(2) -0.002(2) 0.014(2) 0.002(2)
C4 0.029(3) 0.039(3) 0.022(2) 0.003(2) 0.015(2) 0.003(2)
C5 0.029(2) 0.024(3) 0.021(2) 0.008(2) 0.011(2) 0.001(2)
C6 0.033(3) 0.024(3) 0.035(3) 0.003(2) 0.022(2) -0.002(2)
C7 0.027(2) 0.026(3) 0.020(2) -0.001(2) 0.002(2) -0.004(2)
C8 0.025(2) 0.021(3) 0.021(2) -0.001(2) 0.005(2) 0.001(2)
C9 0.029(3) 0.031(3) 0.023(2) -0.002(2) 0.003(2) 0.005(2)
C10 0.033(3) 0.036(3) 0.021(2) 0.003(2) 0.006(2) 0.013(2)
C11 0.041(3) 0.030(3) 0.026(2) 0.006(2) 0.014(2) 0.002(2)
C12 0.028(3) 0.027(3) 0.027(2) 0.002(2) 0.007(2) -0.002(2)
C13 0.028(2) 0.023(2) 0.021(2) -0.004(2) 0.004(2) 0.004(2)
C14 0.023(2) 0.030(3) 0.019(2) 0.000(2) -0.001(2) 0.003(2)
C15 0.036(3) 0.037(3) 0.038(3) -0.012(2) 0.005(2) -0.005(2)
C16 0.031(3) 0.037(3) 0.055(4) -0.012(3) 0.007(3) -0.013(2)
C17 0.030(3) 0.042(3) 0.038(3) 0.001(2) 0.003(2) -0.007(2)
C18 0.028(3) 0.035(3) 0.035(3) 0.001(2) 0.009(2) 0.000(2)
C19 0.030(3) 0.021(3) 0.029(3) 0.004(2) 0.013(2) 0.007(2)
C20 0.022(2) 0.024(2) 0.022(2) -0.001(2) 0.006(2) -0.002(2)
C21 0.030(3) 0.028(3) 0.032(2) -0.006(2) 0.007(2) 0.003(2)
C22 0.031(3) 0.041(3) 0.040(3) -0.009(2) 0.021(2) -0.002(2)
C23 0.037(3) 0.035(3) 0.030(3) -0.001(2) 0.018(2) -0.002(2)
C24 0.030(3) 0.032(3) 0.026(2) 0.002(2) 0.009(2) 0.002(2)
C25 0.035(3) 0.029(3) 0.034(3) -0.007(2) 0.010(2) -0.001(2)
C26 0.023(2) 0.018(2) 0.033(2) 0.001(2) 0.007(2) 0.005(2)
C27 0.025(3) 0.036(3) 0.026(2) -0.001(2) 0.006(2) 0.004(2)

loop_
_atom_site_label
_atom_site_type_symbol
_atom_site_fract_x
_atom_site_fract_y
_atom_site_fract_z
_atom_site_U_iso_or_equiv
_atom_site_thermal_displace_type
_atom_site_occupancy
_atom_site_calc_flag
_atom_site_refinement_flags
Cu Cu 0.30528(6) -0.03916(3) -0.87315(5) 0.01920(14) Uani 1 d .
Cl1 Cl 0.09295(13) 0.28102(6) -0.56407(11) 0.0223(2) Uani 1 d .
Cl2 Cl -0.36296(13) 0.09746(6) -1.22917(13) 0.0256(3) Uani 1 d .
O1 O -0.0278(5) 0.3344(3) -0.6212(4) 0.0454(11) Uani 1 d .
O2 O 0.1662(5) 0.2942(3) -0.4108(4) 0.0461(11) Uani 1 d .
O3 O 0.0347(5) 0.2026(2) -0.5852(5) 0.0407(9) Uani 1 d .
O4 O 0.1998(4) 0.2905(2) -0.6405(4) 0.0371(9) Uani 1 d .
O5 O -0.2444(6) 0.0847(6) -1.1004(6) 0.117(3) Uani 1 d .
O6 O -0.3133(8) 0.1369(4) -1.3320(9) 0.111(3) Uani 1 d .
O7 O -0.4165(9) 0.0254(4) -1.2899(10) 0.106(3) Uani 1 d .
O8 O -0.4809(6) 0.1384(3) -1.1997(7) 0.068(2) Uani 1 d .
N1 N 0.0936(4) -0.1191(2) -0.9464(4) 0.0232(8) Uani 1 d .
N2 N 0.2088(4) 0.0375(2) -0.7516(4) 0.0210(8) Uani 1 d .
N3 N 0.4085(4) -0.1091(2) -0.6891(4) 0.0229(8) Uani 1 d .
N4 N 0.1826(4) 0.0063(2) -1.0775(4) 0.0222(8) Uani 1 d .
N5 N 0.4747(5) 0.0650(2) -0.8091(4) 0.0249(9) Uani 1 d .
N6 N 0.4398(4) -0.1048(2) -0.9588(4) 0.0205(8) Uani 1 d .
C1 C 0.0451(6) -0.1325(3) -0.8157(5) 0.0273(10) Uani 1 d .
H1A H -0.0478 -0.1655 -0.8500 0.033 Uiso 1 calc R
C2 C 0.0048(5) -0.0586(3) -0.7479(5) 0.0253(10) Uani 1 d .
H2A H -0.0527 -0.0740 -0.6834 0.030 Uiso 1 calc R
H2B H -0.0627 -0.0262 -0.8283 0.030 Uiso 1 calc R
C3 C 0.1392(6) -0.0083(3) -0.6577(5) 0.0246(10) Uani 1 d .
H3A H 0.0995 0.0306 -0.6028 0.030 Uiso 1 calc R
C4 C 0.2510(6) -0.0599(3) -0.5425(5) 0.0284(11) Uani 1 d .
H4A H 0.2032 -0.0778 -0.4714 0.034 Uiso 1 calc R
H4B H 0.3401 -0.0281 -0.4875 0.034 Uiso 1 calc R
C5 C 0.3044(6) -0.1312(3) -0.6064(5) 0.0242(10) Uani 1 d .
H5A H 0.3639 -0.1643 -0.5214 0.029 Uiso 1 calc R
C6 C 0.1632(6) -0.1782(3) -0.6945(6) 0.0276(10) Uani 1 d .
H6A H 0.1955 -0.2236 -0.7398 0.033 Uiso 1 calc R
H6B H 0.1154 -0.1986 -0.6251 0.033 Uiso 1 calc R
C7 C -0.0240(5) -0.0773(3) -1.0673(5) 0.0259(10) Uani 1 d .
H7A H -0.0912 -0.0486 -1.0255 0.031 Uiso 1 calc R
H7B H -0.0859 -0.1159 -1.1386 0.031 Uiso 1 calc R
C8 C 0.0434(5) -0.0212(3) -1.1461(5) 0.0228(10) Uani 1 d .
C9 C -0.0443(6) 0.0059(3) -1.2850(5) 0.0289(11) Uani 1 d .
H9A H -0.1411 -0.0158 -1.3341 0.035 Uiso 1 calc R
C10 C 0.0101(6) 0.0638(3) -1.3497(5) 0.0308(12) Uani 1 d .
H10A H -0.0503 0.0840 -1.4427 0.037 Uiso 1 calc R
C11 C 0.1532(6) 0.0930(3) -1.2799(5) 0.0317(11) Uani 1 d .
H11A H 0.1936 0.1327 -1.3242 0.038 Uiso 1 calc R
C12 C 0.2356(6) 0.0628(3) -1.1444(5) 0.0279(10) Uani 1 d .
H12A H 0.3341 0.0825 -1.0957 0.033 Uiso 1 calc R
C13 C 0.3242(5) 0.0928(3) -0.6548(5) 0.0251(10) Uani 1 d .
H13A H 0.2726 0.1412 -0.6422 0.030 Uiso 1 calc R
H13B H 0.3703 0.0689 -0.5563 0.030 Uiso 1 calc R
C14 C 0.4465(6) 0.1137(3) -0.7139(5) 0.0262(11) Uani 1 d .
C15 C 0.5338(7) 0.1807(4) -0.6652(6) 0.0388(13) Uani 1 d .
H15A H 0.5082 0.2166 -0.6026 0.047 Uiso 1 calc R
C16 C 0.6579(6) 0.1947(4) -0.7083(7) 0.0429(14) Uani 1 d .
H16A H 0.7212 0.2386 -0.6721 0.051 Uiso 1 calc R
C17 C 0.6856(6) 0.1445(4) -0.8026(6) 0.0390(13) Uani 1 d .
H17A H 0.7687 0.1532 -0.8352 0.047 Uiso 1 calc R
C18 C 0.5944(6) 0.0806(3) -0.8522(6) 0.0331(12) Uani 1 d .
H18A H 0.6161 0.0460 -0.9192 0.040 Uiso 1 calc R
C19 C 0.4641(6) -0.1819(3) -0.7405(6) 0.0263(11) Uani 1 d .
H19A H 0.5522 -0.2025 -0.6601 0.032 Uiso 1 calc R
H19B H 0.3839 -0.2219 -0.7653 0.032 Uiso 1 calc R
C20 C 0.5083(5) -0.1656(3) -0.8729(5) 0.0229(10) Uani 1 d .
C21 C 0.6085(6) -0.2131(3) -0.9122(6) 0.0308(11) Uani 1 d .
H21A H 0.6563 -0.2553 -0.8502 0.037 Uiso 1 calc R
C22 C 0.6386(6) -0.1997(3) -1.0387(6) 0.0352(12) Uani 1 d .
H22A H 0.7055 -0.2325 -1.0665 0.042 Uiso 1 calc R
C23 C 0.5693(6) -0.1370(3) -1.1254(6) 0.0322(11) Uani 1 d .
H23A H 0.5891 -0.1255 -1.2133 0.039 Uiso 1 calc R
C24 C 0.4709(6) -0.0914(3) -1.0827(6) 0.0294(11) Uani 1 d .
H24A H 0.4232 -0.0487 -1.1433 0.035 Uiso 1 calc R
C25 C 0.1171(6) -0.1940(3) -1.0125(6) 0.0333(12) Uani 1 d .
H25A H 0.1462 -0.1836 -1.0990 0.050 Uiso 1 calc R
H25B H 0.0235 -0.2243 -1.0422 0.050 Uiso 1 calc R
H25C H 0.1973 -0.2236 -0.9400 0.050 Uiso 1 calc R
C26 C 0.0944(5) 0.0902(3) -0.8530(5) 0.0253(10) Uani 1 d .
H26A H 0.1439 0.1246 -0.9038 0.038 Uiso 1 calc R
H26B H 0.0469 0.1217 -0.7963 0.038 Uiso 1 calc R
H26C H 0.0174 0.0590 -0.9257 0.038 Uiso 1 calc R
C27 C 0.5468(6) -0.0715(3) -0.5879(5) 0.0298(11) Uani 1 d .
H27A H 0.5188 -0.0254 -0.5431 0.045 Uiso 1 calc R
H27B H 0.6120 -0.0558 -0.6434 0.045 Uiso 1 calc R
H27C H 0.6009 -0.1084 -0.5105 0.045 Uiso 1 calc R

loop_
_atom_type_symbol
_atom_type_description
_atom_type_scat_dispersion_real
_atom_type_scat_dispersion_imag
_atom_type_scat_source
C C 0.0033 0.0016 'International Tables Vol C Tables 4.2.6.8 and 6.1.1.4'
H H 0.0000 0.0000 'International Tables Vol C Tables 4.2.6.8 and 6.1.1.4'
N N 0.0061 0.0033 'International Tables Vol C Tables 4.2.6.8 and 6.1.1.4'
O O 0.0106 0.0060 'International Tables Vol C Tables 4.2.6.8 and 6.1.1.4'
Cl Cl 0.1484 0.1585 'International Tables Vol C Tables 4.2.6.8 and 6.1.1.4'
Cu Cu 0.3201 1.2651 'International Tables Vol C Tables 4.2.6.8 and 6.1.1.4'

loop_
_geom_angle_atom_site_label_1
_geom_angle_atom_site_label_2
_geom_angle_atom_site_label_3
_geom_angle
N6 Cu N4 92.5(2)
N6 Cu N3 81.7(2)
N4 Cu N3 166.9(2)
N6 Cu N2 168.12(14)
N4 Cu N2 95.0(2)
N3 Cu N2 92.74(15)
N6 Cu N1 97.86(15)
N4 Cu N1 77.78(15)
N3 Cu N1 91.35(15)
N2 Cu N1 92.74(15)
N6 Cu N5 93.75(15)
N4 Cu N5 94.27(15)
N3 Cu N5 97.78(15)
N2 Cu N5 76.52(15)
N1 Cu N5 166.16(14)
O1 Cl1 O2 110.1(3)
O1 Cl1 O3 109.3(3)
O2 Cl1 O3 108.8(3)
O1 Cl1 O4 109.6(2)
O2 Cl1 O4 109.7(2)
O3 Cl1 O4 109.3(2)
O5 Cl2 O7 107.9(6)
O5 Cl2 O6 110.5(5)
O7 Cl2 O6 106.9(5)
O5 Cl2 O8 110.4(3)
O7 Cl2 O8 109.1(4)
O6 Cl2 O8 111.9(3)
C25 N1 C7 105.0(4)
C25 N1 C1 111.2(4)
C7 N1 C1 112.0(4)
C25 N1 Cu 113.8(3)
C7 N1 Cu 106.7(3)
C1 N1 Cu 108.1(3)
C26 N2 C13 103.5(4)
C26 N2 C3 110.3(4)
C13 N2 C3 109.0(4)
C26 N2 Cu 110.9(3)
C13 N2 Cu 111.9(3)
C3 N2 Cu 111.1(3)
C27 N3 C19 104.6(4)
C27 N3 C5 110.2(4)
C19 N3 C5 109.2(4)
C27 N3 Cu 111.1(3)
C19 N3 Cu 108.1(3)
C5 N3 Cu 113.3(3)
C8 N4 C12 118.4(4)
C8 N4 Cu 118.4(3)
C12 N4 Cu 123.2(3)
C14 N5 C18 118.0(5)
C14 N5 Cu 112.5(3)
C18 N5 Cu 129.5(4)
C24 N6 C20 118.3(4)
C24 N6 Cu 127.7(3)
C20 N6 Cu 113.9(3)
N1 C1 C6 111.9(4)
N1 C1 C2 115.0(4)
C6 C1 C2 108.6(4)
C1 C2 C3 115.5(4)
N2 C3 C4 114.0(4)
N2 C3 C2 113.3(4)
C4 C3 C2 108.6(4)
C3 C4 C5 114.2(4)
N3 C5 C4 112.0(4)
N3 C5 C6 115.8(4)
C4 C5 C6 107.5(4)
C1 C6 C5 114.9(4)
N1 C7 C8 112.1(4)
N4 C8 C9 121.3(4)
N4 C8 C7 119.3(4)
C9 C8 C7 119.2(4)
C10 C9 C8 119.4(5)
C9 C10 C11 119.9(5)
C12 C11 C10 118.0(5)
N4 C12 C11 123.0(5)
C14 C13 N2 113.7(4)
N5 C14 C15 120.9(5)
N5 C14 C13 118.3(5)
C15 C14 C13 120.7(5)
C16 C15 C14 120.0(6)
C17 C16 C15 118.0(5)
C16 C17 C18 120.4(6)
N5 C18 C17 122.5(5)
C20 C19 N3 110.9(4)
N6 C20 C21 120.7(5)
N6 C20 C19 116.9(4)
C21 C20 C19 122.3(5)
C22 C21 C20 120.7(5)
C21 C22 C23 118.3(5)
C24 C23 C22 119.2(5)
N6 C24 C23 122.8(5)

loop_
_geom_bond_atom_site_label_1
_geom_bond_atom_site_label_2
_geom_bond_distance
Cu N6 2.067(4)
Cu N4 2.071(4)
Cu N3 2.091(4)
Cu N2 2.159(4)
Cu N1 2.325(4)
Cu N5 2.336(4)
Cl1 O1 1.419(4)
Cl1 O2 1.422(4)
Cl1 O3 1.441(4)
Cl1 O4 1.446(4)
Cl2 O5 1.378(6)
Cl2 O7 1.387(6)
Cl2 O6 1.406(5)
Cl2 O8 1.423(5)
N1 C25 1.486(6)
N1 C7 1.492(6)
N1 C1 1.499(6)
N2 C26 1.491(6)
N2 C13 1.507(6)
N2 C3 1.507(6)
N3 C27 1.486(6)
N3 C19 1.502(6)
N3 C5 1.508(6)
N4 C8 1.339(6)
N4 C12 1.351(7)
N5 C14 1.334(7)
N5 C18 1.355(7)
N6 C24 1.345(6)
N6 C20 1.353(6)
C1 C6 1.529(7)
C1 C2 1.534(7)
C2 C3 1.536(7)
C3 C4 1.529(7)
C4 C5 1.531(7)
C5 C6 1.542(7)
C7 C8 1.496(7)
C8 C9 1.394(6)
C9 C10 1.364(8)
C10 C11 1.381(8)
C11 C12 1.376(7)
C13 C14 1.493(8)
C14 C15 1.399(8)
C15 C16 1.390(9)
C16 C17 1.342(9)
C17 C18 1.376(8)
C19 C20 1.499(7)
C20 C21 1.394(7)
C21 C22 1.364(8)
C22 C23 1.382(8)
C23 C24 1.379(8)

loop_
_geom_torsion_atom_site_label_1
_geom_torsion_atom_site_label_2
_geom_torsion_atom_site_label_3
_geom_torsion_atom_site_label_4
_geom_torsion
C1 C2 C3 C4 -52.9(5)
C2 C3 C4 C5 55.7(5)
C3 C4 C5 C6 -57.0(5)
C4 C5 C6 C1 56.2(5)
C5 C6 C1 C2 -53.6(5)
C6 C1 C2 C3 51.8(5)
N1 X1 X2 N4 43.2(2)
N1 X1 X2 N5 165.6(2)
N1 X1 X2 N6 -72.1(2)
N2 X1 X2 N4 -79.2(2)
N2 X1 X2 N5 43.1(2)
N2 X1 X2 N6 165.5(2)
N3 X1 X2 N4 163.7(2)
N3 X1 X2 N5 -74.0(2)
N3 X1 X2 N6 48.3(2)
